data_2205803
loop_
_publ_author_name
'Din, Laily Bin'
'Abdullah, Aryanti'
'Yamin, Bohari M.'

_publ_section_title
;
 8<i>H</i>-Benzo[<i>g</i>][1,3]benzodioxolo[6,5,4-<i>de</i>]quinolin-8-one
 (oxocrebanine)
;
_journal_issue 5
_journal_name_full 'Acta Crystallographica Section E'
_journal_page_first o1450
_journal_page_last o1452
_journal_paper_doi 10.1107/S1600536805012195
_journal_volume 61
_journal_year 2005
_chemical_formula_iupac 'C19 H13 N O5'
_chemical_formula_moiety 'C19 H13 N O5'
_chemical_formula_sum 'C19 H13 N O5'
_chemical_formula_weight 335.30
_chemical_name_common Oxocrebanine
_chemical_name_systematic
;
8H-Benzo[g][1,3]benzodioxolo[6,5,4-de]quinolin-8-one
;
_space_group_IT_number 14
_symmetry_cell_setting monoclinic
_symmetry_space_group_name_Hall '-P 2ybc'
_symmetry_space_group_name_H-M 'P 1 21/c 1'
_atom_sites_solution_hydrogens geom
_atom_sites_solution_primary direct
_atom_sites_solution_secondary difmap
_audit_creation_method SHELXL-97
_cell_angle_alpha 90.00
_cell_angle_beta 93.096(5)
_cell_angle_gamma 90.00
_cell_formula_units_Z 4
_cell_length_a 8.370(2)
_cell_length_b 11.847(3)
_cell_length_c 14.825(4)
_cell_measurement_reflns_used 808
_cell_measurement_temperature 298(2)
_cell_measurement_theta_max 1.5
_cell_measurement_theta_min 2.2
_cell_volume 1467.9(6)
_computing_cell_refinement 'SAINT (Siemens, 1996)'
_computing_data_collection 'SMART (Siemens, 1996)'
_computing_data_reduction SAINT
_computing_molecular_graphics SHELXTL
_computing_publication_material
;
SHELXTL, PARST (Nardelli, 1995) and PLATON (Spek, 2003)
;
_computing_structure_refinement SHELXTL
_computing_structure_solution 'SHELXTL (Sheldrick, 1997)'
_diffrn_ambient_temperature 298(2)
_diffrn_detector_area_resol_mean 83.66
_diffrn_measured_fraction_theta_full 0.99
_diffrn_measured_fraction_theta_max 0.99
_diffrn_measurement_device_type
;
Bruker SMART APEX CCD area-detector diffractometer
;
_diffrn_measurement_method '\w scans'
_diffrn_radiation_source 'fine-focus sealed tube'
_diffrn_radiation_type MoK\a
_diffrn_radiation_wavelength 0.71073
_diffrn_reflns_av_R_equivalents 0.0230
_diffrn_reflns_av_sigmaI/netI 0.0260
_diffrn_reflns_limit_h_max 10
_diffrn_reflns_limit_h_min -8
_diffrn_reflns_limit_k_max 14
_diffrn_reflns_limit_k_min -14
_diffrn_reflns_limit_l_max 18
_diffrn_reflns_limit_l_min -18
_diffrn_reflns_number 8071
_diffrn_reflns_theta_full 26.0
_diffrn_reflns_theta_max 26.0
_diffrn_reflns_theta_min 2.2
_diffrn_standards_number 0
_exptl_absorpt_coefficient_mu 0.111
_exptl_absorpt_correction_T_max 0.9695
_exptl_absorpt_correction_T_min 0.9579
_exptl_absorpt_correction_type multi-scan
_exptl_absorpt_process_details '(SADABS; Sheldrick, 1996)'
_exptl_crystal_colour orange--red
_exptl_crystal_density_diffrn 1.517
_exptl_crystal_density_method 'not measured'
_exptl_crystal_description block
_exptl_crystal_F_000 696
_exptl_crystal_size_max 0.39
_exptl_crystal_size_mid 0.31
_exptl_crystal_size_min 0.28
_refine_diff_density_max 0.24
_refine_diff_density_min -0.15
_refine_ls_extinction_method none
_refine_ls_goodness_of_fit_ref 1.061
_refine_ls_hydrogen_treatment constr
_refine_ls_matrix_type full
_refine_ls_number_parameters 226
_refine_ls_number_reflns 2894
_refine_ls_number_restraints 0
_refine_ls_restrained_S_all 1.061
_refine_ls_R_factor_all 0.0691
_refine_ls_R_factor_gt 0.0507
_refine_ls_shift/su_max <0.001
_refine_ls_shift/su_mean <0.001
_refine_ls_structure_factor_coef Fsqd
_refine_ls_weighting_details 'calc w=1/[\s^2^(Fo^2^)+(0.0801P)^2^+0.1614P] where P=(Fo^2^+2Fc^2^)/3'
_refine_ls_weighting_scheme calc
_refine_ls_wR_factor_gt 0.1321
_refine_ls_wR_factor_ref 0.1436
_reflns_number_gt 2142
_reflns_number_total 2894
_reflns_threshold_expression I>2\s(I)
_cod_data_source_file sj6062.cif
_cod_data_source_block I
_cod_depositor_comments
;
The following automatic conversions were performed:
'_symmetry_cell_setting' value 'Monoclinic' changed to 'monoclinic'
according to '/home/saulius/struct/CIF-dictionaries/cif_core.dic'
dictionary named 'cif_core.dic' version 2.4.1 from 2010-06-29.

Automatic conversion script
Id: cif_fix_enum 1527 2010-12-29 10:47:43Z saulius 

The following automatic conversions were performed:

'_symmetry_cell_setting' value 'Monoclinic' changed to 'monoclinic'
according to /home/saulius/struct/CIF-dictionaries/cif_core.dic
dictionary named 'cif_core.dic' version 2.4.1 from 2010-06-29.

Automatic conversion script
Id: cif_fix_values 1715 2011-07-08 13:25:40Z adriana 
;
_cod_original_cell_volume 1467.8(7)
_cod_original_sg_symbol_H-M 'P 21/c'
_cod_database_code 2205803
_cod_database_fobs_code 2205803

loop_
_symmetry_equiv_pos_as_xyz
'x, y, z'
'-x, y+1/2, -z+1/2'
'-x, -y, -z'
'x, -y-1/2, z-1/2'

loop_
_atom_site_label
_atom_site_fract_x
_atom_site_fract_y
_atom_site_fract_z
_atom_site_U_iso_or_equiv
_atom_site_adp_type
_atom_site_calc_flag
_atom_site_refinement_flags
_atom_site_occupancy
_atom_site_type_symbol
O1 0.29835(15) 1.18225(10) 0.12171(9) 0.0513(4) Uani d . 1 O
O2 0.42115(17) 1.33849(10) 0.18600(9) 0.0552(4) Uani d . 1 O
O3 0.80385(19) 0.76981(14) 0.11369(15) 0.0951(7) Uani d . 1 O
O4 0.55491(16) 0.65775(10) 0.04145(9) 0.0520(4) Uani d . 1 O
N1 0.93520(18) 0.94488(14) 0.20062(11) 0.0535(4) Uani d . 1 N
C1 0.4527(2) 1.15551(14) 0.14706(11) 0.0391(4) Uani d . 1 C
C1A 0.5274(2) 1.05327(13) 0.13989(11) 0.0362(4) Uani d . 1 C
C1B 0.6915(2) 1.05211(14) 0.17355(11) 0.0375(4) Uani d . 1 C
C2 0.5278(2) 1.25129(15) 0.18647(12) 0.0441(4) Uani d . 1 C
C3 0.6794(2) 1.25201(16) 0.22083(12) 0.0488(5) Uani d . 1 C
H3A 0.7255 1.3164 0.2470 0.059 Uiso calc R 1 H
C3A 0.7658(2) 1.14919(15) 0.21515(12) 0.0436(5) Uani d . 1 C
C4 0.9241(2) 1.13755(19) 0.24958(14) 0.0561(5) Uani d . 1 C
H4A 0.9768 1.1982 0.2777 0.067 Uiso calc R 1 H
C5 1.0003(2) 1.0368(2) 0.24151(15) 0.0603(6) Uani d . 1 C
H5A 1.1047 1.0310 0.2660 0.072 Uiso calc R 1 H
C6A 0.7850(2) 0.95395(15) 0.16788(12) 0.0412(4) Uani d . 1 C
C7 0.7170(2) 0.85012(16) 0.12293(13) 0.0478(5) Uani d . 1 C
C7A 0.5451(2) 0.85083(14) 0.09385(11) 0.0376(4) Uani d . 1 C
C8 0.4705(2) 0.75324(14) 0.05855(11) 0.0398(4) Uani d . 1 C
C9 0.3065(2) 0.75238(15) 0.03514(12) 0.0443(4) Uani d . 1 C
C10 0.2172(2) 0.84817(16) 0.04611(12) 0.0472(5) Uani d . 1 C
H10A 0.1077 0.8473 0.0316 0.057 Uiso calc R 1 H
C11 0.2897(2) 0.94572(15) 0.07858(12) 0.0432(4) Uani d . 1 C
H11A 0.2282 1.0105 0.0842 0.052 Uiso calc R 1 H
C11A 0.4523(2) 0.94977(13) 0.10307(11) 0.0353(4) Uani d . 1 C
C12 0.2792(3) 1.30051(16) 0.13869(14) 0.0532(5) Uani d . 1 C
H12A 0.2626 1.3412 0.0822 0.064 Uiso calc R 1 H
H12B 0.1874 1.3131 0.1747 0.064 Uiso calc R 1 H
C13 0.5502(3) 0.57191(17) 0.10880(15) 0.0713(7) Uani d . 1 C
H13A 0.6127 0.5084 0.0913 0.107 Uiso calc R 1 H
H13B 0.4415 0.5486 0.1150 0.107 Uiso calc R 1 H
H13C 0.5933 0.6010 0.1655 0.107 Uiso calc R 1 H
C14 0.0831(3) 0.6502(2) -0.02828(17) 0.0721(7) Uani d . 1 C
H14A 0.0555 0.5761 -0.0500 0.108 Uiso calc R 1 H
H14B 0.0650 0.7040 -0.0762 0.108 Uiso calc R 1 H
H14C 0.0180 0.6692 0.0209 0.108 Uiso calc R 1 H
O5 0.24740(17) 0.65240(11) 0.00210(10) 0.0604(4) Uani d . 1 O

loop_
_atom_site_aniso_label
_atom_site_aniso_U_11
_atom_site_aniso_U_22
_atom_site_aniso_U_33
_atom_site_aniso_U_12
_atom_site_aniso_U_13
_atom_site_aniso_U_23
O1 0.0499(8) 0.0378(7) 0.0652(8) 0.0082(6) -0.0057(7) -0.0060(6)
O2 0.0674(9) 0.0356(7) 0.0625(9) 0.0037(6) 0.0026(7) -0.0083(6)
O3 0.0598(11) 0.0590(11) 0.1626(18) 0.0225(8) -0.0295(11) -0.0335(11)
O4 0.0658(9) 0.0366(7) 0.0545(8) 0.0068(6) 0.0103(6) -0.0046(6)
N1 0.0385(9) 0.0587(11) 0.0628(10) -0.0024(7) -0.0017(8) 0.0061(8)
C1 0.0434(10) 0.0384(10) 0.0354(9) -0.0018(8) 0.0023(7) 0.0004(7)
C1A 0.0416(10) 0.0329(9) 0.0341(8) -0.0031(7) 0.0023(7) 0.0023(7)
C1B 0.0395(10) 0.0402(10) 0.0327(8) -0.0055(7) 0.0022(7) 0.0032(7)
C2 0.0568(12) 0.0353(10) 0.0409(9) -0.0041(8) 0.0071(8) 0.0001(8)
C3 0.0584(12) 0.0423(11) 0.0459(10) -0.0144(9) 0.0054(9) -0.0067(8)
C3A 0.0454(11) 0.0471(11) 0.0385(9) -0.0113(8) 0.0033(8) -0.0006(8)
C4 0.0488(12) 0.0615(13) 0.0575(12) -0.0194(10) -0.0034(9) -0.0030(10)
C5 0.0385(11) 0.0761(15) 0.0652(13) -0.0091(10) -0.0076(9) 0.0056(12)
C6A 0.0368(10) 0.0439(10) 0.0430(10) -0.0015(8) 0.0024(7) 0.0058(8)
C7 0.0439(11) 0.0413(10) 0.0577(11) 0.0073(8) -0.0014(9) -0.0001(9)
C7A 0.0410(10) 0.0371(9) 0.0346(8) -0.0003(7) 0.0023(7) 0.0011(7)
C8 0.0477(10) 0.0360(9) 0.0362(9) 0.0028(8) 0.0058(7) -0.0006(7)
C9 0.0532(11) 0.0379(10) 0.0417(9) -0.0081(8) 0.0016(8) -0.0039(8)
C10 0.0397(10) 0.0489(11) 0.0522(11) -0.0042(8) -0.0048(8) -0.0030(9)
C11 0.0417(10) 0.0377(10) 0.0499(10) 0.0025(8) -0.0005(8) -0.0015(8)
C11A 0.0399(10) 0.0332(9) 0.0328(8) 0.0001(7) 0.0006(7) 0.0018(7)
C12 0.0648(14) 0.0378(11) 0.0571(12) 0.0098(9) 0.0030(10) -0.0040(9)
C13 0.1055(19) 0.0414(12) 0.0679(14) 0.0181(11) 0.0120(13) 0.0063(10)
C14 0.0661(16) 0.0651(15) 0.0838(16) -0.0245(12) -0.0062(12) -0.0161(13)
O5 0.0630(10) 0.0456(8) 0.0719(10) -0.0124(6) -0.0043(7) -0.0163(7)

loop_
_atom_type_symbol
_atom_type_description
_atom_type_scat_dispersion_real
_atom_type_scat_dispersion_imag
_atom_type_scat_source
C C 0.0033 0.0016 'International Tables Vol C Tables 4.2.6.8 and 6.1.1.4'
H H 0.0000 0.0000 'International Tables Vol C Tables 4.2.6.8 and 6.1.1.4'
N N 0.0061 0.0033 'International Tables Vol C Tables 4.2.6.8 and 6.1.1.4'
O O 0.0106 0.0060 'International Tables Vol C Tables 4.2.6.8 and 6.1.1.4'

loop_
_geom_angle_atom_site_label_1
_geom_angle_atom_site_label_2
_geom_angle_atom_site_label_3
_geom_angle
C1 O1 C12 106.98(14)
C2 O2 C12 107.00(14)
C8 O4 C13 115.26(15)
C6A N1 C5 116.82(17)
O1 C1 C1A 127.86(15)
O1 C1 C2 108.79(15)
C1A C1 C2 123.32(17)
C1 C1A C1B 114.42(15)
C1 C1A C11A 125.38(16)
C1B C1A C11A 120.20(15)
C6A C1B C3A 117.38(16)
C6A C1B C1A 120.79(15)
C3A C1B C1A 121.82(16)
C3 C2 O2 127.02(16)
C3 C2 C1 123.66(17)
O2 C2 C1 109.29(17)
C2 C3 C3A 116.47(16)
C2 C3 H3A 121.8
C3A C3 H3A 121.8
C4 C3A C3 122.48(17)
C4 C3A C1B 117.27(18)
C3 C3A C1B 120.25(17)
C5 C4 C3A 119.51(18)
C5 C4 H4A 120.2
C3A C4 H4A 120.2
N1 C5 C4 124.63(19)
N1 C5 H5A 117.7
C4 C5 H5A 117.7
N1 C6A C1B 124.34(16)
N1 C6A C7 115.22(15)
C1B C6A C7 120.45(16)
O3 C7 C7A 123.52(17)
O3 C7 C6A 118.74(17)
C7A C7 C6A 117.73(15)
C8 C7A C11A 118.91(16)
C8 C7A C7 120.70(15)
C11A C7A C7 120.38(15)
O4 C8 C9 117.34(15)
O4 C8 C7A 121.90(17)
C9 C8 C7A 120.68(15)
O5 C9 C10 124.82(17)
O5 C9 C8 115.31(16)
C10 C9 C8 119.87(16)
C9 C10 C11 120.10(17)
C9 C10 H10A 120.0
C11 C10 H10A 120.0
C10 C11 C11A 121.73(16)
C10 C11 H11A 119.1
C11A C11 H11A 119.1
C11 C11A C7A 118.68(15)
C11 C11A C1A 121.24(15)
C7A C11A C1A 120.06(15)
O2 C12 O1 107.32(15)
O2 C12 H12A 110.3
O1 C12 H12A 110.3
O2 C12 H12B 110.3
O1 C12 H12B 110.3
H12A C12 H12B 108.5
O4 C13 H13A 109.5
O4 C13 H13B 109.5
H13A C13 H13B 109.5
O4 C13 H13C 109.5
H13A C13 H13C 109.5
H13B C13 H13C 109.5
O5 C14 H14A 109.5
O5 C14 H14B 109.5
H14A C14 H14B 109.5
O5 C14 H14C 109.5
H14A C14 H14C 109.5
H14B C14 H14C 109.5
C9 O5 C14 117.02(16)

loop_
_geom_bond_atom_site_label_1
_geom_bond_atom_site_label_2
_geom_bond_distance
_geom_bond_publ_flag
O1 C1 1.364(2) yes
O1 C12 1.434(2) yes
O2 C2 1.365(2) yes
O2 C12 1.420(2) yes
O3 C7 1.209(2) yes
O4 C8 1.365(2) yes
O4 C13 1.427(2) yes
N1 C6A 1.327(2) yes
N1 C5 1.347(3) yes
C1 C1A 1.370(2) yes
C1 C2 1.409(2) ?
C1A C1B 1.436(2) ?
C1A C11A 1.469(2) ?
C1B C6A 1.407(2) ?
C1B C3A 1.431(2) ?
C2 C3 1.341(3) yes
C3 C3A 1.421(3) ?
C3 H3A 0.9300 ?
C3A C4 1.401(3) ?
C4 C5 1.362(3) yes
C4 H4A 0.9300 ?
C5 H5A 0.9300 ?
C6A C7 1.497(3) ?
C7 C7A 1.480(2) ?
C7A C8 1.402(2) ?
C7A C11A 1.416(2) ?
C8 C9 1.397(3) yes
C9 O5 1.364(2) yes
C9 C10 1.373(3) yes
C10 C11 1.380(2) yes
C10 H10A 0.9300 ?
C11 C11A 1.390(2) ?
C11 H11A 0.9300 ?
C12 H12A 0.9700 ?
C12 H12B 0.9700 ?
C13 H13A 0.9600 ?
C13 H13B 0.9600 ?
C13 H13C 0.9600 ?
C14 O5 1.424(3) yes
C14 H14A 0.9600 ?
C14 H14B 0.9600 ?
C14 H14C 0.9600 ?

loop_
_geom_hbond_atom_site_label_D
_geom_hbond_atom_site_label_H
_geom_hbond_atom_site_label_A
_geom_hbond_site_symmetry_A
_geom_hbond_distance_DH
_geom_hbond_distance_HA
_geom_hbond_distance_DA
_geom_hbond_angle_DHA
_geom_hbond_publ_flag
C11 H11A O1 1_555 0.93 2.18 2.874(2) 131 yes
C13 H13B O5 1_555 0.96 2.58 3.066(3) 112 yes
C4 H4A O3 2_755 0.93 2.52 3.354(3) 149 yes
C12 H12A O4 3_675 0.97 2.45 3.115(3) 126 yes

loop_
_geom_torsion_atom_site_label_1
_geom_torsion_atom_site_label_2
_geom_torsion_atom_site_label_3
_geom_torsion_atom_site_label_4
_geom_torsion
C12 O1 C1 C1A -177.19(18)
C12 O1 C1 C2 4.81(19)
O1 C1 C1A C1B -179.52(15)
C2 C1 C1A C1B -1.8(2)
O1 C1 C1A C11A -0.6(3)
C2 C1 C1A C11A 177.15(16)
C1 C1A C1B C6A -177.86(15)
C11A C1A C1B C6A 3.1(2)
C1 C1A C1B C3A 3.1(2)
C11A C1A C1B C3A -175.93(15)
C12 O2 C2 C3 177.16(18)
C12 O2 C2 C1 -4.8(2)
O1 C1 C2 C3 178.08(16)
C1A C1 C2 C3 0.0(3)
O1 C1 C2 O2 0.0(2)
C1A C1 C2 O2 -178.14(15)
O2 C2 C3 C3A 178.41(17)
C1 C2 C3 C3A 0.6(3)
C2 C3 C3A C4 -178.97(17)
C2 C3 C3A C1B 0.7(3)
C6A C1B C3A C4 -2.1(2)
C1A C1B C3A C4 177.04(16)
C6A C1B C3A C3 178.26(16)
C1A C1B C3A C3 -2.6(3)
C3 C3A C4 C5 -179.67(19)
C1B C3A C4 C5 0.7(3)
C6A N1 C5 C4 -1.4(3)
C3A C4 C5 N1 1.2(3)
C5 N1 C6A C1B -0.2(3)
C5 N1 C6A C7 179.97(17)
C3A C1B C6A N1 1.9(3)
C1A C1B C6A N1 -177.20(16)
C3A C1B C6A C7 -178.25(15)
C1A C1B C6A C7 2.6(2)
N1 C6A C7 O3 -5.2(3)
C1B C6A C7 O3 175.0(2)
N1 C6A C7 C7A 173.55(16)
C1B C6A C7 C7A -6.3(3)
O3 C7 C7A C8 4.2(3)
C6A C7 C7A C8 -174.40(15)
O3 C7 C7A C11A -177.1(2)
C6A C7 C7A C11A 4.3(2)
C13 O4 C8 C9 -83.5(2)
C13 O4 C8 C7A 99.7(2)
C11A C7A C8 O4 174.92(14)
C7 C7A C8 O4 -6.4(3)
C11A C7A C8 C9 -1.8(2)
C7 C7A C8 C9 176.91(16)
O4 C8 C9 O5 3.6(2)
C7A C8 C9 O5 -179.56(15)
O4 C8 C9 C10 -176.36(16)
C7A C8 C9 C10 0.5(3)
O5 C9 C10 C11 -178.75(17)
C8 C9 C10 C11 1.2(3)
C9 C10 C11 C11A -1.6(3)
C10 C11 C11A C7A 0.3(3)
C10 C11 C11A C1A -178.32(17)
C8 C7A C11A C11 1.4(2)
C7 C7A C11A C11 -177.29(16)
C8 C7A C11A C1A 180.00(15)
C7 C7A C11A C1A 1.3(2)
C1 C1A C11A C11 -5.5(3)
C1B C1A C11A C11 173.40(15)
C1 C1A C11A C7A 175.95(15)
C1B C1A C11A C7A -5.2(2)
C2 O2 C12 O1 7.7(2)
C1 O1 C12 O2 -7.7(2)
C10 C9 O5 C14 4.1(3)
C8 C9 O5 C14 -175.84(17)

loop_
_cod_related_entry_id
_cod_related_entry_database
_cod_related_entry_code
1 ChemSpider 2341735
